data_2009557
loop_
_publ_author_name
'Wassermann, K.'
'Lunk, H.-J.'
'Palm, R.'
'Fuchs, J.'

_publ_section_title
;
 A novel triply chromium(III)-substituted keggin anion,
 [<i>A</i>-\a-SiO~4~W~9~Cr~3~(OH~2~)~3~O~33~]^7{--^}
;
_journal_issue 3
_journal_name_full 'Acta Crystallographica Section C'
_journal_page_first 348
_journal_page_last 350
_journal_paper_doi 10.1107/S0108270193008601
_journal_volume 50
_journal_year 1994
_chemical_formula_sum 'Cr3 H32 K3 O51 Si'
_chemical_formula_weight 2804.25
_space_group_IT_number 62
_symmetry_cell_setting orthorhombic
_symmetry_space_group_name_Hall '-P 2ac 2n'
_symmetry_space_group_name_H-M 'P n m a'
_atom_type_scat_source IntTabIV
_cell_angle_alpha 90.0
_cell_angle_beta 90.0
_cell_angle_gamma 90.0
_cell_formula_units_Z 4
_cell_length_a 25.365(3)
_cell_length_b 14.985(2)
_cell_length_c 12.315(2)
_cell_measurement_reflns_used 88
_cell_measurement_temperature 292
_cell_measurement_theta_max 12.5
_cell_measurement_theta_min 5
_cell_volume 4680.9(11)
_diffrn_measurement_device Stoe-4
_diffrn_measurement_method \w
_diffrn_radiation_type MoK\a
_diffrn_radiation_wavelength 0.71069
_diffrn_reflns_av_R_equivalents 0.143
_diffrn_reflns_limit_h_max 0
_diffrn_reflns_limit_h_min -32
_diffrn_reflns_limit_k_max 19
_diffrn_reflns_limit_k_min 0
_diffrn_reflns_limit_l_max 15
_diffrn_reflns_limit_l_min 0
_diffrn_reflns_number 5278
_diffrn_reflns_theta_max 27
_diffrn_standards_decay_% 3
_diffrn_standards_interval_time 90
_diffrn_standards_number 3
_exptl_absorpt_coefficient_mu 244.31
_exptl_absorpt_correction_T_max 1.278
_exptl_absorpt_correction_T_min 0.853
_exptl_absorpt_correction_type 'empirical (DIFABS; Walker & Stuart, 1983)'
_exptl_crystal_colour Green
_exptl_crystal_density_diffrn 3.909
_exptl_crystal_description Needles
_exptl_crystal_size_max 0.5
_exptl_crystal_size_mid 0.15
_exptl_crystal_size_min 0.15
_refine_diff_density_max -6.7
_refine_diff_density_min 7.2
_refine_ls_extinction_method none
_refine_ls_goodness_of_fit_obs 1.019
_refine_ls_hydrogen_treatment noref
_refine_ls_number_parameters 193
_refine_ls_number_reflns 3335
_refine_ls_R_factor_obs 0.063
_refine_ls_shift/esd_max 0.03
_refine_ls_structure_factor_coef F
_refine_ls_weighting_scheme unit
_refine_ls_wR_factor_obs 0.063
_reflns_number_observed 3335
_reflns_number_total 4759
_reflns_observed_criterion I>2\s(I)
_cod_data_source_file se1029.cif
_cod_data_source_block se1029_structure_1_of_1
_cod_original_cell_volume 4680.9(9)
_cod_original_formula_sum 'H32 Cr3 K3 O51 Si'
_cod_database_code 2009557

loop_
_symmetry_equiv_pos_as_xyz
x,y,z
-x,-y,-z
1/2+x,y,1/2-z
-1/2-x,-y,-1/2+z
x,1/2-y,z
-x,-1/2+y,-z
1/2-x,1/2+y,1/2+z
-1/2+x,-1/2-y,-1/2-z

loop_
_atom_site_label
_atom_site_fract_x
_atom_site_fract_y
_atom_site_fract_z
_atom_site_U_iso_or_equiv
W1 .68319(5) .62499(9) .90980(10) .0082(3)
W2 .67919(5) .63737(9) .32090(10) .0076(3)
W3 .75040(7) .75 .13150(10) .0079(5)
W4 .61224(5) .51136(8) 1.0993(3) .0080(3)
W5 .53221(5) .63738(9) 1.30685(9) .0071(3)
Cr6 .5586(2) .6292(4) .9183(4) .0060(10)
Cr7 .4819(3) .75 1.1159(6) .004(2)
Si .6110(5) .75 1.1100(10) .009(3)
K1 .4418(6) .75 .8250(10) .034(4)
K2 .7364(4) .5126(8) .6201(7) .037(3)
O1 .7290(10) .583(2) .825(3) .019(5)
O11 .6850(10) .75 .872(3) .009(6)
O13 .7265(8) .6640(10) 1.034(2) .004(4)
O14 .6710(10) .520(2) .999(2) .019(6)
O146 .6125(8) .6610(10) 1.032(2) .005(4)
O16 .6227(9) .607(2) .835(2) .011(5)
O2 .7000(10) .566(2) .418(2) .023(6)
O22 .6930(10) .75 .394(3) .013(7)
O223 .6630(10) .75 1.188(2) .002(5)
O23 .7464(8) .6630(10) 1.250(2) .004(4)
O24 .6630(8) .5570(10) 1.205(2) .005(4)
O25 .6069(9) .6460(10) 1.349(2) .008(4)
O3 .819(2) .75 1.115(3) .028(9)
O4 .6140(10) .402(2) 1.127(2) .015(5)
O45 .5589(8) .5540(10) 1.199(2) .003(4)
O46 .5646(9) .512(2) .987(2) .011(5)
O5 .5092(8) .5650(10) 1.406(2) .009(4)
O55 .525(2) .75 1.392(3) .024(8)
O557 .5530(10) .75 1.177(3) .013(7)
O57 .4742(8) .6590(10) 1.229(2) .003(4)
O6W .5140(10) .586(2) .797(2) .016(5)
O66 .5570(10) .75 .853(3) .014(7)
O67 .4953(9) .656(2) 1.005(2) .012(5)
O7W .4060(10) .75 1.079(3) .013(7)
O100 .633(2) .452(3) .653(3) .0600(10)
O200 .661(2) .375(3) .861(3) .0500(10)
O300 .5630(10) .588(2) .607(3) .043(8)
O400 .601(3) .75 .575(6) .090(2)
O500 .861(3) .610(6) .902(7) .180(3)
O600 .580(4) .25 .566(8) .170(3)
O700 .826(6) .75 .800(10) .170(6)
